data_7133597
loop_
_publ_author_name
'Evans, Matthew J.'
'Parr, Joseph M.'
'Nguyen, Dat T.'
'Jones, Cameron'

_publ_section_title
;
 An isolable stannaimine and its cycloaddition/metathesis reactions with
 carbon dioxide.
;
_journal_issue 75
_journal_name_full 'Chemical communications (Cambridge, England)'
_journal_page_first 10350
_journal_page_last 10353
_journal_paper_doi 10.1039/d4cc04006f
_journal_volume 60
_journal_year 2024
_chemical_formula_sum 'C24 H42 N2 O Si2 Sn'
_chemical_formula_weight 549.46
_space_group_crystal_system triclinic
_space_group_IT_number 2
_space_group_name_Hall '-P 1'
_space_group_name_H-M_alt 'P -1'
_atom_sites_solution_hydrogens geom
_atom_sites_solution_primary fmap
_audit_creation_method SHELXL-2018/3
_audit_update_record
;
2024-08-06 deposited with the CCDC.	2024-08-26 downloaded from the CCDC.
;
_cell_angle_alpha 101.088(2)
_cell_angle_beta 90.514(2)
_cell_angle_gamma 107.761(2)
_cell_formula_units_Z 4
_cell_length_a 12.0306(2)
_cell_length_b 12.4770(2)
_cell_length_c 18.1078(4)
_cell_measurement_reflns_used 22386
_cell_measurement_temperature 122.98(13)
_cell_measurement_theta_max 79.3020
_cell_measurement_theta_min 3.8500
_cell_volume 2533.55(9)
_computing_cell_refinement 'CrysAlisPro 1.171.43.95a (Rigaku OD, 2023)'
_computing_data_collection 'CrysAlisPro 1.171.43.95a (Rigaku OD, 2023)'
_computing_data_reduction 'CrysAlisPro 1.171.43.95a (Rigaku OD, 2023)'
_computing_structure_refinement 'SHELXL-2018/3 (Sheldrick, 2018)'
_computing_structure_solution 'SHELXT 2018/2 (Sheldrick, 2018)'
_diffrn_ambient_temperature 123(2)
_diffrn_detector_area_resol_mean 10.0000
_diffrn_measured_fraction_theta_full 0.992
_diffrn_measured_fraction_theta_max 0.960
_diffrn_measurement_device_type 'XtaLAB Synergy, Dualflex, HyPix'
_diffrn_measurement_method 'w\ scans'
_diffrn_radiation_type CuK\a
_diffrn_radiation_wavelength 1.54184
_diffrn_reflns_av_R_equivalents 0.0370
_diffrn_reflns_av_unetI/netI 0.0335
_diffrn_reflns_Laue_measured_fraction_full 0.992
_diffrn_reflns_Laue_measured_fraction_max 0.960
_diffrn_reflns_limit_h_max 15
_diffrn_reflns_limit_h_min -10
_diffrn_reflns_limit_k_max 15
_diffrn_reflns_limit_k_min -15
_diffrn_reflns_limit_l_max 23
_diffrn_reflns_limit_l_min -23
_diffrn_reflns_number 33647
_diffrn_reflns_point_group_measured_fraction_full 0.992
_diffrn_reflns_point_group_measured_fraction_max 0.960
_diffrn_reflns_theta_full 67.684
_diffrn_reflns_theta_max 80.021
_diffrn_reflns_theta_min 3.868
_diffrn_source 'micro-focus sealed X-ray tube'
_exptl_absorpt_coefficient_mu 9.058
_exptl_absorpt_correction_T_max 1.00000
_exptl_absorpt_correction_T_min 0.29927
_exptl_absorpt_correction_type multi-scan
_exptl_absorpt_process_details
;
CrysAlisPro 1.171.43.95a (Rigaku Oxford Diffraction, 2023)
Empirical absorption correction using spherical harmonics,
implemented in SCALE3 ABSPACK scaling algorithm.
;
_exptl_crystal_colour orange
_exptl_crystal_density_diffrn 1.441
_exptl_crystal_description needle
_exptl_crystal_F_000 1144
_exptl_crystal_size_max 0.314
_exptl_crystal_size_mid 0.124
_exptl_crystal_size_min 0.081
_refine_diff_density_max 3.476
_refine_diff_density_min -1.398
_refine_diff_density_rms 0.142
_refine_ls_extinction_method none
_refine_ls_goodness_of_fit_ref 1.053
_refine_ls_hydrogen_treatment constr
_refine_ls_matrix_type full
_refine_ls_number_parameters 549
_refine_ls_number_reflns 10624
_refine_ls_number_restraints 0
_refine_ls_restrained_S_all 1.053
_refine_ls_R_factor_all 0.0540
_refine_ls_R_factor_gt 0.0524
_refine_ls_shift/su_max 0.000
_refine_ls_shift/su_mean 0.000
_refine_ls_structure_factor_coef Fsqd
_refine_ls_weighting_details 'w=1/[\s^2^(Fo^2^)+(0.0670P)^2^+14.2689P] where P=(Fo^2^+2Fc^2^)/3'
_refine_ls_weighting_scheme calc
_refine_ls_wR_factor_gt 0.1379
_refine_ls_wR_factor_ref 0.1389
_reflns_Friedel_coverage 0.000
_reflns_number_gt 10035
_reflns_number_total 10624
_reflns_threshold_expression 'I > 2\s(I)'
_cod_data_source_file d4cc04006f2.cif
_cod_data_source_block cj1684
_cod_depositor_comments 'Adding full bibliography for 7133593--7133605.cif.'
_cod_database_code 7133597
_shelx_shelxl_version_number 2018/3
_shelx_space_group_comment
;
The symmetry employed for this shelxl refinement is uniquely defined
by the following loop, which should always be used as a source of
symmetry information in preference to the above space-group names.
They are only intended as comments.
;

loop_
_space_group_symop_operation_xyz
'x, y, z'
'-x, -y, -z'

loop_
_atom_site_label
_atom_site_type_symbol
_atom_site_fract_x
_atom_site_fract_y
_atom_site_fract_z
_atom_site_U_iso_or_equiv
_atom_site_adp_type
_atom_site_occupancy
_atom_site_site_symmetry_order
_atom_site_calc_flag
_atom_site_refinement_flags_posn
_atom_site_refinement_flags_adp
_atom_site_refinement_flags_occupancy
_atom_site_disorder_assembly
_atom_site_disorder_group
Sn1 Sn 0.17054(3) 0.75088(2) 0.94289(2) 0.02101(9) Uani 1 1 d . . . . .
Sn2 Sn 0.86210(3) 0.44164(2) 0.48522(2) 0.02025(9) Uani 1 1 d . . . . .
Si1 Si 0.25043(12) 0.80921(11) 1.12311(7) 0.0239(3) Uani 1 1 d . . . . .
Si2 Si 0.23127(11) 0.56965(10) 1.03276(7) 0.0203(2) Uani 1 1 d . . . . .
Si3 Si 0.77705(13) 0.44479(12) 0.65484(7) 0.0267(3) Uani 1 1 d . . . . .
Si4 Si 0.81972(11) 0.22571(10) 0.56877(7) 0.0204(2) Uani 1 1 d . . . . .
O1 O 0.1978(3) 0.6698(3) 1.09212(18) 0.0245(7) Uani 1 1 d . . . . .
O2 O 0.8436(3) 0.3477(3) 0.62881(18) 0.0237(7) Uani 1 1 d . . . . .
N1 N 0.2448(3) 0.8649(3) 1.0441(2) 0.0211(7) Uani 1 1 d . . . . .
N2 N 0.2326(3) 0.6137(3) 0.9480(2) 0.0188(7) Uani 1 1 d . . . . .
N3 N 0.7779(4) 0.5043(4) 0.5768(2) 0.0269(9) Uani 1 1 d . . . . .
N4 N 0.8189(3) 0.2645(3) 0.4823(2) 0.0211(7) Uani 1 1 d . . . . .
C1 C 0.2631(4) 0.9885(4) 1.0449(3) 0.0221(9) Uani 1 1 d . . . . .
C2 C 0.1473(4) 1.0173(4) 1.0525(3) 0.0289(10) Uani 1 1 d . . . . .
H2A H 0.090458 0.968689 1.010217 0.035 Uiso 1 1 calc R U . . .
H2B H 0.113967 0.999615 1.100180 0.035 Uiso 1 1 calc R U . . .
C3 C 0.3499(4) 1.0666(4) 1.1103(3) 0.0267(10) Uani 1 1 d . . . . .
H3A H 0.425742 1.051128 1.105557 0.032 Uiso 1 1 calc R U . . .
H3B H 0.319661 1.048859 1.158696 0.032 Uiso 1 1 calc R U . . .
C4 C 0.3142(5) 1.0202(4) 0.9715(3) 0.0280(10) Uani 1 1 d . . . . .
H4A H 0.260091 0.971537 0.927953 0.034 Uiso 1 1 calc R U . . .
H4B H 0.389749 1.004252 0.966250 0.034 Uiso 1 1 calc R U . . .
C5 C 0.3334(5) 1.1480(4) 0.9706(3) 0.0344(12) Uani 1 1 d . . . . .
H5 H 0.366388 1.165605 0.922242 0.041 Uiso 1 1 calc R U . . .
C6 C 0.1662(5) 1.1446(4) 1.0520(4) 0.0347(12) Uani 1 1 d . . . . .
H6 H 0.089807 1.160603 1.056864 0.042 Uiso 1 1 calc R U . . .
C7 C 0.3687(5) 1.1942(4) 1.1108(3) 0.0320(11) Uani 1 1 d . . . . .
H7 H 0.424624 1.242839 1.154321 0.038 Uiso 1 1 calc R U . . .
C8 C 0.2160(6) 1.1711(5) 0.9775(4) 0.0387(13) Uani 1 1 d . . . . .
H8A H 0.160688 1.122097 0.934546 0.046 Uiso 1 1 calc R U . . .
H8B H 0.226681 1.252502 0.976081 0.046 Uiso 1 1 calc R U . . .
C9 C 0.2516(5) 1.2193(5) 1.1181(3) 0.0361(12) Uani 1 1 d . . . . .
H9A H 0.219087 1.202839 1.166170 0.043 Uiso 1 1 calc R U . . .
H9B H 0.263849 1.301538 1.118258 0.043 Uiso 1 1 calc R U . . .
C10 C 0.4191(5) 1.2221(5) 1.0372(4) 0.0375(13) Uani 1 1 d . . . . .
H10A H 0.495037 1.206683 1.032310 0.045 Uiso 1 1 calc R U . . .
H10B H 0.432810 1.304479 1.037288 0.045 Uiso 1 1 calc R U . . .
C11 C 0.1550(6) 0.8440(5) 1.1981(3) 0.0418(14) Uani 1 1 d . . . . .
H11A H 0.077288 0.833421 1.175164 0.063 Uiso 1 1 calc R U . . .
H11B H 0.189428 0.924028 1.224725 0.063 Uiso 1 1 calc R U . . .
H11C H 0.147994 0.792874 1.233830 0.063 Uiso 1 1 calc R U . . .
C12 C 0.4025(5) 0.8441(5) 1.1660(3) 0.0395(13) Uani 1 1 d . . . . .
H12A H 0.405492 0.785967 1.194826 0.059 Uiso 1 1 calc R U . . .
H12B H 0.424992 0.919945 1.199674 0.059 Uiso 1 1 calc R U . . .
H12C H 0.456792 0.844524 1.125917 0.059 Uiso 1 1 calc R U . . .
C13 C 0.1128(4) 0.4331(4) 1.0362(3) 0.0259(9) Uani 1 1 d . . . . .
H13A H 0.119624 0.412553 1.085220 0.039 Uiso 1 1 calc R U . . .
H13B H 0.120316 0.371379 0.995939 0.039 Uiso 1 1 calc R U . . .
H13C H 0.036300 0.443870 1.029165 0.039 Uiso 1 1 calc R U . . .
C14 C 0.3729(4) 0.5592(5) 1.0687(3) 0.0294(10) Uani 1 1 d . . . . .
H14A H 0.436081 0.629731 1.066423 0.044 Uiso 1 1 calc R U . . .
H14B H 0.389433 0.493159 1.037479 0.044 Uiso 1 1 calc R U . . .
H14C H 0.367531 0.549159 1.121063 0.044 Uiso 1 1 calc R U . . .
C15 C 0.2380(4) 0.5397(4) 0.8740(2) 0.0206(9) Uani 1 1 d . . . . .
C16 C 0.3180(5) 0.4663(5) 0.8808(3) 0.0315(11) Uani 1 1 d . . . . .
H16A H 0.287745 0.416604 0.917336 0.038 Uiso 1 1 calc R U . . .
H16B H 0.397549 0.517292 0.900092 0.038 Uiso 1 1 calc R U . . .
C17 C 0.2898(4) 0.6145(4) 0.8163(3) 0.0260(10) Uani 1 1 d . . . . .
H17A H 0.240295 0.663032 0.809974 0.031 Uiso 1 1 calc R U . . .
H17B H 0.369075 0.666143 0.835870 0.031 Uiso 1 1 calc R U . . .
C18 C 0.1150(4) 0.4602(4) 0.8413(3) 0.0271(10) Uani 1 1 d . . . . .
H18A H 0.079868 0.410201 0.876803 0.033 Uiso 1 1 calc R U . . .
H18B H 0.064020 0.507379 0.835059 0.033 Uiso 1 1 calc R U . . .
C19 C 0.1223(5) 0.3853(5) 0.7646(3) 0.0328(11) Uani 1 1 d . . . . .
H19 H 0.042201 0.333692 0.744514 0.039 Uiso 1 1 calc R U . . .
C20 C 0.3244(6) 0.3910(5) 0.8040(3) 0.0390(13) Uani 1 1 d . . . . .
H20 H 0.375377 0.342810 0.810249 0.047 Uiso 1 1 calc R U . . .
C21 C 0.2973(5) 0.5405(5) 0.7396(3) 0.0301(11) Uani 1 1 d . . . . .
H21 H 0.330462 0.591713 0.703620 0.036 Uiso 1 1 calc R U . . .
C22 C 0.2016(6) 0.3128(5) 0.7733(3) 0.0424(14) Uani 1 1 d . . . . .
H22A H 0.205797 0.264581 0.723825 0.051 Uiso 1 1 calc R U . . .
H22B H 0.168654 0.261176 0.808379 0.051 Uiso 1 1 calc R U . . .
C23 C 0.3763(5) 0.4686(5) 0.7484(3) 0.0388(13) Uani 1 1 d . . . . .
H23A H 0.455971 0.519407 0.767803 0.047 Uiso 1 1 calc R U . . .
H23B H 0.381926 0.421099 0.698955 0.047 Uiso 1 1 calc R U . . .
C24 C 0.1742(5) 0.4620(5) 0.7088(3) 0.0316(11) Uani 1 1 d . . . . .
H24A H 0.123646 0.509185 0.701642 0.038 Uiso 1 1 calc R U . . .
H24B H 0.178274 0.413720 0.659297 0.038 Uiso 1 1 calc R U . . .
C25 C 0.7427(4) 0.6080(4) 0.5748(3) 0.0266(10) Uani 1 1 d . . . . .
C26 C 0.7044(7) 0.6089(6) 0.4922(4) 0.0459(15) Uani 1 1 d . . . . .
H26A H 0.770061 0.608272 0.459749 0.055 Uiso 1 1 calc R U . . .
H26B H 0.637927 0.538915 0.472170 0.055 Uiso 1 1 calc R U . . .
C27 C 0.6322(6) 0.6053(6) 0.6191(4) 0.0438(14) Uani 1 1 d . . . . .
H27A H 0.648645 0.601541 0.672057 0.053 Uiso 1 1 calc R U . . .
H27B H 0.566894 0.535841 0.596366 0.053 Uiso 1 1 calc R U . . .
C28 C 0.8388(6) 0.7156(5) 0.6040(5) 0.0474(15) Uani 1 1 d . . . . .
H28A H 0.906358 0.717290 0.572911 0.057 Uiso 1 1 calc R U . . .
H28B H 0.863988 0.715917 0.656289 0.057 Uiso 1 1 calc R U . . .
C29 C 0.6673(7) 0.7176(7) 0.4898(4) 0.0489(16) Uani 1 1 d . . . . .
H29 H 0.646292 0.719630 0.436667 0.059 Uiso 1 1 calc R U . . .
C30 C 0.5960(6) 0.7157(7) 0.6173(4) 0.0516(18) Uani 1 1 d . . . . .
H30 H 0.527078 0.715023 0.647932 0.062 Uiso 1 1 calc R U . . .
C31 C 0.8030(6) 0.8281(7) 0.6037(5) 0.0553(18) Uani 1 1 d . . . . .
H31 H 0.869154 0.899373 0.624418 0.066 Uiso 1 1 calc R U . . .
C32 C 0.5644(6) 0.7138(6) 0.5367(4) 0.0493(16) Uani 1 1 d . . . . .
H32A H 0.537618 0.780601 0.534163 0.059 Uiso 1 1 calc R U . . .
H32B H 0.499220 0.642954 0.516155 0.059 Uiso 1 1 calc R U . . .
C33 C 0.6987(8) 0.8187(6) 0.6506(5) 0.059(2) Uani 1 1 d . . . . .
H33A H 0.720784 0.813226 0.702211 0.071 Uiso 1 1 calc R U . . .
H33B H 0.675690 0.889243 0.654452 0.071 Uiso 1 1 calc R U . . .
C34 C 0.7698(7) 0.8214(6) 0.5234(5) 0.057(2) Uani 1 1 d . . . . .
H34A H 0.838015 0.819960 0.493482 0.069 Uiso 1 1 calc R U . . .
H34B H 0.750297 0.891672 0.519157 0.069 Uiso 1 1 calc R U . . .
C35 C 0.6262(6) 0.3702(6) 0.6813(4) 0.0461(16) Uani 1 1 d . . . . .
H35A H 0.575001 0.330889 0.635357 0.069 Uiso 1 1 calc R U . . .
H35B H 0.594502 0.427012 0.711019 0.069 Uiso 1 1 calc R U . . .
H35C H 0.630542 0.313733 0.711177 0.069 Uiso 1 1 calc R U . . .
C36 C 0.8626(7) 0.5420(6) 0.7408(3) 0.0485(16) Uani 1 1 d . . . . .
H36A H 0.864861 0.497412 0.779508 0.073 Uiso 1 1 calc R U . . .
H36B H 0.825697 0.600867 0.759787 0.073 Uiso 1 1 calc R U . . .
H36C H 0.942569 0.579028 0.728487 0.073 Uiso 1 1 calc R U . . .
C37 C 0.6798(5) 0.1211(5) 0.5876(3) 0.0317(11) Uani 1 1 d . . . . .
H37A H 0.681148 0.117068 0.641126 0.048 Uiso 1 1 calc R U . . .
H37B H 0.670998 0.044959 0.556720 0.048 Uiso 1 1 calc R U . . .
H37C H 0.613857 0.146500 0.574913 0.048 Uiso 1 1 calc R U . . .
C38 C 0.9425(4) 0.1719(4) 0.5902(3) 0.0267(10) Uani 1 1 d . . . . .
H38A H 1.017274 0.230005 0.586454 0.040 Uiso 1 1 calc R U . . .
H38B H 0.936442 0.100751 0.553916 0.040 Uiso 1 1 calc R U . . .
H38C H 0.938404 0.156806 0.641375 0.040 Uiso 1 1 calc R U . . .
C39 C 0.7886(4) 0.1820(4) 0.4099(3) 0.0206(9) Uani 1 1 d . . . . .
C40 C 0.8371(5) 0.0809(4) 0.4093(3) 0.0261(10) Uani 1 1 d . . . . .
H40A H 0.923380 0.110939 0.418283 0.031 Uiso 1 1 calc R U . . .
H40B H 0.805532 0.041800 0.450752 0.031 Uiso 1 1 calc R U . . .
C41 C 0.6547(4) 0.1328(4) 0.3939(3) 0.0275(10) Uani 1 1 d . . . . .
H41A H 0.620014 0.095669 0.435605 0.033 Uiso 1 1 calc R U . . .
H41B H 0.622314 0.196300 0.391884 0.033 Uiso 1 1 calc R U . . .
C42 C 0.8375(4) 0.2389(4) 0.3433(3) 0.0230(9) Uani 1 1 d . . . . .
H42A H 0.805276 0.302440 0.341164 0.028 Uiso 1 1 calc R U . . .
H42B H 0.923702 0.271898 0.351610 0.028 Uiso 1 1 calc R U . . .
C43 C 0.8046(6) -0.0063(5) 0.3340(3) 0.0354(12) Uani 1 1 d . . . . .
H43 H 0.837080 -0.070700 0.335745 0.042 Uiso 1 1 calc R U . . .
C44 C 0.6209(5) 0.0444(5) 0.3190(3) 0.0338(12) Uani 1 1 d . . . . .
H44 H 0.533732 0.013466 0.310532 0.041 Uiso 1 1 calc R U . . .
C45 C 0.8060(5) 0.1518(4) 0.2677(3) 0.0284(10) Uani 1 1 d . . . . .
H45 H 0.839366 0.190838 0.225879 0.034 Uiso 1 1 calc R U . . .
C46 C 0.6703(6) -0.0541(5) 0.3211(3) 0.0389(13) Uani 1 1 d . . . . .
H46A H 0.648054 -0.110967 0.272871 0.047 Uiso 1 1 calc R U . . .
H46B H 0.637530 -0.093282 0.362359 0.047 Uiso 1 1 calc R U . . .
C47 C 0.6720(5) 0.1033(5) 0.2540(3) 0.0336(11) Uani 1 1 d . . . . .
H47A H 0.650548 0.047047 0.205455 0.040 Uiso 1 1 calc R U . . .
H47B H 0.639261 0.166405 0.251243 0.040 Uiso 1 1 calc R U . . .
C48 C 0.8553(5) 0.0528(5) 0.2701(3) 0.0359(12) Uani 1 1 d . . . . .
H48A H 0.834654 -0.003209 0.221406 0.043 Uiso 1 1 calc R U . . .
H48B H 0.941621 0.082922 0.278114 0.043 Uiso 1 1 calc R U . . .

loop_
_atom_site_aniso_label
_atom_site_aniso_U_11
_atom_site_aniso_U_22
_atom_site_aniso_U_33
_atom_site_aniso_U_23
_atom_site_aniso_U_13
_atom_site_aniso_U_12
Sn1 0.02578(16) 0.01746(15) 0.01763(15) 0.00206(11) -0.00114(11) 0.00465(11)
Sn2 0.02393(16) 0.01646(15) 0.01894(15) 0.00353(11) 0.00442(11) 0.00425(11)
Si1 0.0289(6) 0.0201(6) 0.0162(6) 0.0023(4) 0.0018(5) -0.0008(5)
Si2 0.0210(6) 0.0181(5) 0.0185(6) 0.0042(4) -0.0005(4) 0.0011(4)
Si3 0.0370(7) 0.0298(7) 0.0212(6) 0.0090(5) 0.0107(5) 0.0192(6)
Si4 0.0236(6) 0.0192(5) 0.0182(5) 0.0044(4) 0.0029(4) 0.0061(5)
O1 0.0290(17) 0.0196(15) 0.0184(15) 0.0017(12) 0.0029(13) -0.0007(13)
O2 0.0294(17) 0.0230(16) 0.0200(15) 0.0040(12) 0.0029(13) 0.0105(14)
N1 0.0248(19) 0.0156(17) 0.0175(17) -0.0001(14) -0.0012(14) 0.0009(14)
N2 0.0196(17) 0.0159(17) 0.0167(17) 0.0006(13) -0.0004(13) 0.0012(14)
N3 0.033(2) 0.023(2) 0.030(2) 0.0093(16) 0.0115(17) 0.0140(17)
N4 0.0271(19) 0.0135(17) 0.0200(18) 0.0034(14) 0.0021(15) 0.0025(15)
C1 0.021(2) 0.015(2) 0.025(2) 0.0007(17) 0.0029(17) -0.0005(17)
C2 0.022(2) 0.022(2) 0.039(3) 0.003(2) 0.003(2) 0.0039(18)
C3 0.027(2) 0.018(2) 0.028(2) -0.0010(18) -0.0028(19) -0.0010(18)
C4 0.031(2) 0.022(2) 0.029(2) 0.0065(19) 0.008(2) 0.0041(19)
C5 0.042(3) 0.021(2) 0.038(3) 0.012(2) 0.010(2) 0.003(2)
C6 0.029(3) 0.022(2) 0.051(3) 0.002(2) 0.000(2) 0.009(2)
C7 0.028(2) 0.019(2) 0.040(3) -0.001(2) -0.001(2) -0.0018(19)
C8 0.047(3) 0.023(3) 0.049(3) 0.010(2) -0.001(3) 0.012(2)
C9 0.037(3) 0.023(2) 0.042(3) -0.001(2) 0.006(2) 0.005(2)
C10 0.034(3) 0.022(2) 0.051(3) 0.010(2) 0.008(2) -0.002(2)
C11 0.062(4) 0.029(3) 0.025(3) 0.003(2) 0.019(3) 0.001(3)
C12 0.042(3) 0.035(3) 0.033(3) 0.011(2) -0.016(2) -0.002(2)
C13 0.028(2) 0.023(2) 0.025(2) 0.0090(18) 0.0037(18) 0.0044(19)
C14 0.028(2) 0.032(3) 0.025(2) 0.004(2) -0.0067(19) 0.005(2)
C15 0.022(2) 0.019(2) 0.017(2) 0.0025(16) 0.0008(16) 0.0022(17)
C16 0.035(3) 0.032(3) 0.029(3) 0.002(2) 0.002(2) 0.016(2)
C17 0.028(2) 0.024(2) 0.023(2) 0.0044(18) 0.0052(18) 0.0045(19)
C18 0.026(2) 0.028(2) 0.021(2) 0.0032(19) 0.0007(18) -0.0006(19)
C19 0.039(3) 0.027(3) 0.019(2) -0.0018(19) 0.000(2) -0.003(2)
C20 0.055(4) 0.035(3) 0.033(3) -0.003(2) 0.000(2) 0.027(3)
C21 0.034(3) 0.033(3) 0.022(2) 0.004(2) 0.0090(19) 0.008(2)
C22 0.072(4) 0.022(3) 0.028(3) -0.003(2) 0.001(3) 0.012(3)
C23 0.036(3) 0.046(3) 0.031(3) -0.008(2) 0.003(2) 0.017(3)
C24 0.037(3) 0.037(3) 0.018(2) 0.003(2) 0.0022(19) 0.009(2)
C25 0.029(2) 0.025(2) 0.030(3) 0.0101(19) 0.0098(19) 0.012(2)
C26 0.062(4) 0.047(4) 0.037(3) 0.010(3) 0.007(3) 0.028(3)
C27 0.045(3) 0.050(4) 0.049(4) 0.021(3) 0.017(3) 0.025(3)
C28 0.038(3) 0.035(3) 0.068(4) 0.008(3) -0.004(3) 0.011(3)
C29 0.058(4) 0.061(4) 0.041(3) 0.021(3) 0.008(3) 0.031(3)
C30 0.040(3) 0.068(5) 0.072(5) 0.046(4) 0.029(3) 0.033(3)
C31 0.039(3) 0.053(4) 0.072(5) 0.009(4) -0.003(3) 0.014(3)
C32 0.045(4) 0.042(3) 0.064(4) 0.012(3) 0.007(3) 0.016(3)
C33 0.088(6) 0.041(4) 0.051(4) -0.001(3) 0.014(4) 0.031(4)
C34 0.052(4) 0.047(4) 0.083(6) 0.025(4) 0.034(4) 0.022(3)
C35 0.047(3) 0.057(4) 0.057(4) 0.039(3) 0.035(3) 0.031(3)
C36 0.076(5) 0.048(4) 0.027(3) -0.004(3) 0.001(3) 0.035(4)
C37 0.032(3) 0.026(2) 0.034(3) 0.010(2) 0.008(2) 0.003(2)
C38 0.030(2) 0.025(2) 0.025(2) 0.0002(18) 0.0005(19) 0.011(2)
C39 0.023(2) 0.0152(19) 0.020(2) 0.0008(16) -0.0016(16) 0.0010(16)
C40 0.034(3) 0.021(2) 0.021(2) 0.0011(18) -0.0022(19) 0.0070(19)
C41 0.022(2) 0.030(2) 0.025(2) 0.0044(19) 0.0001(18) 0.0019(19)
C42 0.027(2) 0.022(2) 0.016(2) 0.0030(17) 0.0001(17) 0.0028(18)
C43 0.050(3) 0.023(2) 0.031(3) -0.001(2) -0.001(2) 0.013(2)
C44 0.033(3) 0.032(3) 0.025(2) 0.000(2) -0.007(2) -0.002(2)
C45 0.039(3) 0.028(2) 0.015(2) 0.0008(18) 0.0026(18) 0.007(2)
C46 0.049(3) 0.027(3) 0.027(3) -0.002(2) -0.010(2) -0.004(2)
C47 0.036(3) 0.036(3) 0.022(2) 0.001(2) -0.008(2) 0.005(2)
C48 0.045(3) 0.038(3) 0.022(2) -0.004(2) 0.002(2) 0.015(2)

loop_
_atom_type_symbol
_atom_type_description
_atom_type_scat_dispersion_real
_atom_type_scat_dispersion_imag
_atom_type_scat_source
C C 0.0181 0.0091 'International Tables Vol C Tables 4.2.6.8 and 6.1.1.4'
H H 0.0000 0.0000 'International Tables Vol C Tables 4.2.6.8 and 6.1.1.4'
N N 0.0311 0.0180 'International Tables Vol C Tables 4.2.6.8 and 6.1.1.4'
O O 0.0492 0.0322 'International Tables Vol C Tables 4.2.6.8 and 6.1.1.4'
Si Si 0.2541 0.3302 'International Tables Vol C Tables 4.2.6.8 and 6.1.1.4'
Sn Sn 0.0259 5.4591 'International Tables Vol C Tables 4.2.6.8 and 6.1.1.4'

loop_
_geom_angle_atom_site_label_1
_geom_angle_atom_site_label_2
_geom_angle_atom_site_label_3
_geom_angle
_geom_angle_site_symmetry_1
_geom_angle_site_symmetry_3
_geom_angle_publ_flag
N2 Sn1 N1 101.83(15) . . ?
N3 Sn2 N4 104.84(16) . . ?
N3 Sn2 Sn2 109.81(13) . 2_766 ?
N4 Sn2 Sn2 109.72(11) . 2_766 ?
O1 Si1 N1 103.92(18) . . ?
O1 Si1 C11 105.5(2) . . ?
N1 Si1 C11 115.8(3) . . ?
O1 Si1 C12 108.5(2) . . ?
N1 Si1 C12 113.3(2) . . ?
C11 Si1 C12 109.2(3) . . ?
O1 Si2 N2 103.47(18) . . ?
O1 Si2 C14 108.3(2) . . ?
N2 Si2 C14 116.0(2) . . ?
O1 Si2 C13 105.2(2) . . ?
N2 Si2 C13 114.4(2) . . ?
C14 Si2 C13 108.6(2) . . ?
O2 Si3 N3 103.40(19) . . ?
O2 Si3 C36 105.8(2) . . ?
N3 Si3 C36 116.2(3) . . ?
O2 Si3 C35 108.4(2) . . ?
N3 Si3 C35 114.1(3) . . ?
C36 Si3 C35 108.4(3) . . ?
O2 Si4 N4 103.20(18) . . ?
O2 Si4 C38 105.0(2) . . ?
N4 Si4 C38 115.4(2) . . ?
O2 Si4 C37 109.4(2) . . ?
N4 Si4 C37 114.8(2) . . ?
C38 Si4 C37 108.3(2) . . ?
Si2 O1 Si1 138.1(2) . . ?
Si4 O2 Si3 138.3(2) . . ?
C1 N1 Si1 124.5(3) . . ?
C1 N1 Sn1 115.8(3) . . ?
Si1 N1 Sn1 118.2(2) . . ?
C15 N2 Si2 123.4(3) . . ?
C15 N2 Sn1 115.5(3) . . ?
Si2 N2 Sn1 118.1(2) . . ?
C25 N3 Si3 124.7(3) . . ?
C25 N3 Sn2 118.3(3) . . ?
Si3 N3 Sn2 116.1(2) . . ?
C39 N4 Si4 123.9(3) . . ?
C39 N4 Sn2 120.2(3) . . ?
Si4 N4 Sn2 115.8(2) . . ?
N1 C1 C3 111.5(4) . . ?
N1 C1 C4 110.6(4) . . ?
C3 C1 C4 107.0(4) . . ?
N1 C1 C2 111.4(4) . . ?
C3 C1 C2 108.1(4) . . ?
C4 C1 C2 108.0(4) . . ?
C6 C2 C1 111.2(4) . . ?
C6 C2 H2A 109.4 . . ?
C1 C2 H2A 109.4 . . ?
C6 C2 H2B 109.4 . . ?
C1 C2 H2B 109.4 . . ?
H2A C2 H2B 108.0 . . ?
C1 C3 C7 111.3(4) . . ?
C1 C3 H3A 109.4 . . ?
C7 C3 H3A 109.4 . . ?
C1 C3 H3B 109.4 . . ?
C7 C3 H3B 109.4 . . ?
H3A C3 H3B 108.0 . . ?
C1 C4 C5 111.7(4) . . ?
C1 C4 H4A 109.3 . . ?
C5 C4 H4A 109.3 . . ?
C1 C4 H4B 109.3 . . ?
C5 C4 H4B 109.3 . . ?
H4A C4 H4B 107.9 . . ?
C8 C5 C10 110.3(5) . . ?
C8 C5 C4 108.8(4) . . ?
C10 C5 C4 108.7(5) . . ?
C8 C5 H5 109.7 . . ?
C10 C5 H5 109.7 . . ?
C4 C5 H5 109.7 . . ?
C9 C6 C8 109.8(5) . . ?
C9 C6 C2 109.4(5) . . ?
C8 C6 C2 109.2(5) . . ?
C9 C6 H6 109.5 . . ?
C8 C6 H6 109.5 . . ?
C2 C6 H6 109.5 . . ?
C10 C7 C9 109.4(5) . . ?
C10 C7 C3 109.2(4) . . ?
C9 C7 C3 109.9(4) . . ?
C10 C7 H7 109.5 . . ?
C9 C7 H7 109.5 . . ?
C3 C7 H7 109.5 . . ?
C5 C8 C6 109.4(5) . . ?
C5 C8 H8A 109.8 . . ?
C6 C8 H8A 109.8 . . ?
C5 C8 H8B 109.8 . . ?
C6 C8 H8B 109.8 . . ?
H8A C8 H8B 108.2 . . ?
C6 C9 C7 109.4(4) . . ?
C6 C9 H9A 109.8 . . ?
C7 C9 H9A 109.8 . . ?
C6 C9 H9B 109.8 . . ?
C7 C9 H9B 109.8 . . ?
H9A C9 H9B 108.2 . . ?
C7 C10 C5 109.4(4) . . ?
C7 C10 H10A 109.8 . . ?
C5 C10 H10A 109.8 . . ?
C7 C10 H10B 109.8 . . ?
C5 C10 H10B 109.8 . . ?
H10A C10 H10B 108.2 . . ?
Si1 C11 H11A 109.5 . . ?
Si1 C11 H11B 109.5 . . ?
H11A C11 H11B 109.5 . . ?
Si1 C11 H11C 109.5 . . ?
H11A C11 H11C 109.5 . . ?
H11B C11 H11C 109.5 . . ?
Si1 C12 H12A 109.5 . . ?
Si1 C12 H12B 109.5 . . ?
H12A C12 H12B 109.5 . . ?
Si1 C12 H12C 109.5 . . ?
H12A C12 H12C 109.5 . . ?
H12B C12 H12C 109.5 . . ?
Si2 C13 H13A 109.5 . . ?
Si2 C13 H13B 109.5 . . ?
H13A C13 H13B 109.5 . . ?
Si2 C13 H13C 109.5 . . ?
H13A C13 H13C 109.5 . . ?
H13B C13 H13C 109.5 . . ?
Si2 C14 H14A 109.5 . . ?
Si2 C14 H14B 109.5 . . ?
H14A C14 H14B 109.5 . . ?
Si2 C14 H14C 109.5 . . ?
H14A C14 H14C 109.5 . . ?
H14B C14 H14C 109.5 . . ?
N2 C15 C16 111.3(4) . . ?
N2 C15 C17 110.3(4) . . ?
C16 C15 C17 106.7(4) . . ?
N2 C15 C18 111.4(4) . . ?
C16 C15 C18 109.3(4) . . ?
C17 C15 C18 107.7(4) . . ?
C15 C16 C20 111.1(4) . . ?
C15 C16 H16A 109.4 . . ?
C20 C16 H16A 109.4 . . ?
C15 C16 H16B 109.4 . . ?
C20 C16 H16B 109.4 . . ?
H16A C16 H16B 108.0 . . ?
C21 C17 C15 111.5(4) . . ?
C21 C17 H17A 109.3 . . ?
C15 C17 H17A 109.3 . . ?
C21 C17 H17B 109.3 . . ?
C15 C17 H17B 109.3 . . ?
H17A C17 H17B 108.0 . . ?
C19 C18 C15 110.6(4) . . ?
C19 C18 H18A 109.5 . . ?
C15 C18 H18A 109.5 . . ?
C19 C18 H18B 109.5 . . ?
C15 C18 H18B 109.5 . . ?
H18A C18 H18B 108.1 . . ?
C22 C19 C24 108.3(5) . . ?
C22 C19 C18 110.0(4) . . ?
C24 C19 C18 109.8(4) . . ?
C22 C19 H19 109.6 . . ?
C24 C19 H19 109.6 . . ?
C18 C19 H19 109.6 . . ?
C22 C20 C23 109.5(5) . . ?
C22 C20 C16 109.8(5) . . ?
C23 C20 C16 109.2(5) . . ?
C22 C20 H20 109.5 . . ?
C23 C20 H20 109.5 . . ?
C16 C20 H20 109.5 . . ?
C23 C21 C17 109.7(4) . . ?
C23 C21 C24 110.0(5) . . ?
C17 C21 C24 109.3(4) . . ?
C23 C21 H21 109.3 . . ?
C17 C21 H21 109.3 . . ?
C24 C21 H21 109.3 . . ?
C19 C22 C20 110.0(4) . . ?
C19 C22 H22A 109.7 . . ?
C20 C22 H22A 109.7 . . ?
C19 C22 H22B 109.7 . . ?
C20 C22 H22B 109.7 . . ?
H22A C22 H22B 108.2 . . ?
C21 C23 C20 108.5(5) . . ?
C21 C23 H23A 110.0 . . ?
C20 C23 H23A 110.0 . . ?
C21 C23 H23B 110.0 . . ?
C20 C23 H23B 110.0 . . ?
H23A C23 H23B 108.4 . . ?
C19 C24 C21 109.4(4) . . ?
C19 C24 H24A 109.8 . . ?
C21 C24 H24A 109.8 . . ?
C19 C24 H24B 109.8 . . ?
C21 C24 H24B 109.8 . . ?
H24A C24 H24B 108.2 . . ?
C28 C25 N3 112.0(4) . . ?
C28 C25 C27 110.5(5) . . ?
N3 C25 C27 110.7(4) . . ?
C28 C25 C26 108.2(5) . . ?
N3 C25 C26 110.5(4) . . ?
C27 C25 C26 104.7(5) . . ?
C29 C26 C25 110.7(5) . . ?
C29 C26 H26A 109.5 . . ?
C25 C26 H26A 109.5 . . ?
C29 C26 H26B 109.5 . . ?
C25 C26 H26B 109.5 . . ?
H26A C26 H26B 108.1 . . ?
C25 C27 C30 110.4(5) . . ?
C25 C27 H27A 109.6 . . ?
C30 C27 H27A 109.6 . . ?
C25 C27 H27B 109.6 . . ?
C30 C27 H27B 109.6 . . ?
H27A C27 H27B 108.1 . . ?
C25 C28 C31 113.1(5) . . ?
C25 C28 H28A 108.9 . . ?
C31 C28 H28A 108.9 . . ?
C25 C28 H28B 108.9 . . ?
C31 C28 H28B 108.9 . . ?
H28A C28 H28B 107.8 . . ?
C32 C29 C34 110.0(6) . . ?
C32 C29 C26 108.3(6) . . ?
C34 C29 C26 107.4(6) . . ?
C32 C29 H29 110.4 . . ?
C34 C29 H29 110.4 . . ?
C26 C29 H29 110.4 . . ?
C32 C30 C33 111.9(6) . . ?
C32 C30 C27 107.7(6) . . ?
C33 C30 C27 107.6(6) . . ?
C32 C30 H30 109.9 . . ?
C33 C30 H30 109.9 . . ?
C27 C30 H30 109.9 . . ?
C34 C31 C33 111.0(6) . . ?
C34 C31 C28 105.0(6) . . ?
C33 C31 C28 106.2(6) . . ?
C34 C31 H31 111.5 . . ?
C33 C31 H31 111.5 . . ?
C28 C31 H31 111.5 . . ?
C30 C32 C29 111.0(6) . . ?
C30 C32 H32A 109.4 . . ?
C29 C32 H32A 109.4 . . ?
C30 C32 H32B 109.4 . . ?
C29 C32 H32B 109.4 . . ?
H32A C32 H32B 108.0 . . ?
C30 C33 C31 112.0(6) . . ?
C30 C33 H33A 109.2 . . ?
C31 C33 H33A 109.2 . . ?
C30 C33 H33B 109.2 . . ?
C31 C33 H33B 109.2 . . ?
H33A C33 H33B 107.9 . . ?
C31 C34 C29 113.8(6) . . ?
C31 C34 H34A 108.8 . . ?
C29 C34 H34A 108.8 . . ?
C31 C34 H34B 108.8 . . ?
C29 C34 H34B 108.8 . . ?
H34A C34 H34B 107.7 . . ?
Si3 C35 H35A 109.5 . . ?
Si3 C35 H35B 109.5 . . ?
H35A C35 H35B 109.5 . . ?
Si3 C35 H35C 109.5 . . ?
H35A C35 H35C 109.5 . . ?
H35B C35 H35C 109.5 . . ?
Si3 C36 H36A 109.5 . . ?
Si3 C36 H36B 109.5 . . ?
H36A C36 H36B 109.5 . . ?
Si3 C36 H36C 109.5 . . ?
H36A C36 H36C 109.5 . . ?
H36B C36 H36C 109.5 . . ?
Si4 C37 H37A 109.5 . . ?
Si4 C37 H37B 109.5 . . ?
H37A C37 H37B 109.5 . . ?
Si4 C37 H37C 109.5 . . ?
H37A C37 H37C 109.5 . . ?
H37B C37 H37C 109.5 . . ?
Si4 C38 H38A 109.5 . . ?
Si4 C38 H38B 109.5 . . ?
H38A C38 H38B 109.5 . . ?
Si4 C38 H38C 109.5 . . ?
H38A C38 H38C 109.5 . . ?
H38B C38 H38C 109.5 . . ?
N4 C39 C40 111.5(4) . . ?
N4 C39 C41 110.5(4) . . ?
C40 C39 C41 108.2(4) . . ?
N4 C39 C42 111.8(4) . . ?
C40 C39 C42 107.6(4) . . ?
C41 C39 C42 107.0(4) . . ?
C43 C40 C39 111.8(4) . . ?
C43 C40 H40A 109.3 . . ?
C39 C40 H40A 109.3 . . ?
C43 C40 H40B 109.3 . . ?
C39 C40 H40B 109.3 . . ?
H40A C40 H40B 107.9 . . ?
C44 C41 C39 111.4(4) . . ?
C44 C41 H41A 109.4 . . ?
C39 C41 H41A 109.4 . . ?
C44 C41 H41B 109.4 . . ?
C39 C41 H41B 109.4 . . ?
H41A C41 H41B 108.0 . . ?
C45 C42 C39 111.5(4) . . ?
C45 C42 H42A 109.3 . . ?
C39 C42 H42A 109.3 . . ?
C45 C42 H42B 109.3 . . ?
C39 C42 H42B 109.3 . . ?
H42A C42 H42B 108.0 . . ?
C48 C43 C40 109.5(4) . . ?
C48 C43 C46 109.8(5) . . ?
C40 C43 C46 108.9(5) . . ?
C48 C43 H43 109.5 . . ?
C40 C43 H43 109.5 . . ?
C46 C43 H43 109.5 . . ?
C46 C44 C41 110.1(4) . . ?
C46 C44 C47 108.9(5) . . ?
C41 C44 C47 109.2(4) . . ?
C46 C44 H44 109.5 . . ?
C41 C44 H44 109.5 . . ?
C47 C44 H44 109.5 . . ?
C48 C45 C42 109.9(4) . . ?
C48 C45 C47 109.1(5) . . ?
C42 C45 C47 109.1(4) . . ?
C48 C45 H45 109.6 . . ?
C42 C45 H45 109.6 . . ?
C47 C45 H45 109.6 . . ?
C44 C46 C43 109.5(4) . . ?
C44 C46 H46A 109.8 . . ?
C43 C46 H46A 109.8 . . ?
C44 C46 H46B 109.8 . . ?
C43 C46 H46B 109.8 . . ?
H46A C46 H46B 108.2 . . ?
C45 C47 C44 109.3(4) . . ?
C45 C47 H47A 109.8 . . ?
C44 C47 H47A 109.8 . . ?
C45 C47 H47B 109.8 . . ?
C44 C47 H47B 109.8 . . ?
H47A C47 H47B 108.3 . . ?
C43 C48 C45 109.5(4) . . ?
C43 C48 H48A 109.8 . . ?
C45 C48 H48A 109.8 . . ?
C43 C48 H48B 109.8 . . ?
C45 C48 H48B 109.8 . . ?
H48A C48 H48B 108.2 . . ?

loop_
_geom_bond_atom_site_label_1
_geom_bond_atom_site_label_2
_geom_bond_distance
_geom_bond_site_symmetry_2
_geom_bond_publ_flag
Sn1 N2 2.081(4) . ?
Sn1 N1 2.091(4) . ?
Sn2 N3 2.098(4) . ?
Sn2 N4 2.100(4) . ?
Sn2 Sn2 3.1840(6) 2_766 ?
Si1 O1 1.640(3) . ?
Si1 N1 1.717(4) . ?
Si1 C11 1.858(6) . ?
Si1 C12 1.871(6) . ?
Si2 O1 1.636(3) . ?
Si2 N2 1.726(4) . ?
Si2 C14 1.869(5) . ?
Si2 C13 1.871(5) . ?
Si3 O2 1.646(3) . ?
Si3 N3 1.716(4) . ?
Si3 C36 1.854(7) . ?
Si3 C35 1.883(6) . ?
Si4 O2 1.635(3) . ?
Si4 N4 1.727(4) . ?
Si4 C38 1.865(5) . ?
Si4 C37 1.869(5) . ?
N1 C1 1.487(6) . ?
N2 C15 1.489(6) . ?
N3 C25 1.486(6) . ?
N4 C39 1.468(6) . ?
C1 C3 1.535(6) . ?
C1 C4 1.538(7) . ?
C1 C2 1.543(7) . ?
C2 C6 1.536(7) . ?
C2 H2A 0.9900 . ?
C2 H2B 0.9900 . ?
C3 C7 1.537(7) . ?
C3 H3A 0.9900 . ?
C3 H3B 0.9900 . ?
C4 C5 1.543(7) . ?
C4 H4A 0.9900 . ?
C4 H4B 0.9900 . ?
C5 C8 1.526(8) . ?
C5 C10 1.529(8) . ?
C5 H5 1.0000 . ?
C6 C9 1.523(8) . ?
C6 C8 1.535(9) . ?
C6 H6 1.0000 . ?
C7 C10 1.527(8) . ?
C7 C9 1.535(8) . ?
C7 H7 1.0000 . ?
C8 H8A 0.9900 . ?
C8 H8B 0.9900 . ?
C9 H9A 0.9900 . ?
C9 H9B 0.9900 . ?
C10 H10A 0.9900 . ?
C10 H10B 0.9900 . ?
C11 H11A 0.9800 . ?
C11 H11B 0.9800 . ?
C11 H11C 0.9800 . ?
C12 H12A 0.9800 . ?
C12 H12B 0.9800 . ?
C12 H12C 0.9800 . ?
C13 H13A 0.9800 . ?
C13 H13B 0.9800 . ?
C13 H13C 0.9800 . ?
C14 H14A 0.9800 . ?
C14 H14B 0.9800 . ?
C14 H14C 0.9800 . ?
C15 C16 1.535(7) . ?
C15 C17 1.544(6) . ?
C15 C18 1.545(6) . ?
C16 C20 1.538(7) . ?
C16 H16A 0.9900 . ?
C16 H16B 0.9900 . ?
C17 C21 1.534(7) . ?
C17 H17A 0.9900 . ?
C17 H17B 0.9900 . ?
C18 C19 1.537(7) . ?
C18 H18A 0.9900 . ?
C18 H18B 0.9900 . ?
C19 C22 1.528(9) . ?
C19 C24 1.531(7) . ?
C19 H19 1.0000 . ?
C20 C22 1.530(9) . ?
C20 C23 1.536(9) . ?
C20 H20 1.0000 . ?
C21 C23 1.519(8) . ?
C21 C24 1.534(8) . ?
C21 H21 1.0000 . ?
C22 H22A 0.9900 . ?
C22 H22B 0.9900 . ?
C23 H23A 0.9900 . ?
C23 H23B 0.9900 . ?
C24 H24A 0.9900 . ?
C24 H24B 0.9900 . ?
C25 C28 1.480(8) . ?
C25 C27 1.553(7) . ?
C25 C26 1.564(8) . ?
C26 C29 1.559(9) . ?
C26 H26A 0.9900 . ?
C26 H26B 0.9900 . ?
C27 C30 1.572(9) . ?
C27 H27A 0.9900 . ?
C27 H27B 0.9900 . ?
C28 C31 1.590(10) . ?
C28 H28A 0.9900 . ?
C28 H28B 0.9900 . ?
C29 C32 1.501(10) . ?
C29 C34 1.508(11) . ?
C29 H29 1.0000 . ?
C30 C32 1.499(11) . ?
C30 C33 1.504(12) . ?
C30 H30 1.0000 . ?
C31 C34 1.485(12) . ?
C31 C33 1.510(11) . ?
C31 H31 1.0000 . ?
C32 H32A 0.9900 . ?
C32 H32B 0.9900 . ?
C33 H33A 0.9900 . ?
C33 H33B 0.9900 . ?
C34 H34A 0.9900 . ?
C34 H34B 0.9900 . ?
C35 H35A 0.9800 . ?
C35 H35B 0.9800 . ?
C35 H35C 0.9800 . ?
C36 H36A 0.9800 . ?
C36 H36B 0.9800 . ?
C36 H36C 0.9800 . ?
C37 H37A 0.9800 . ?
C37 H37B 0.9800 . ?
C37 H37C 0.9800 . ?
C38 H38A 0.9800 . ?
C38 H38B 0.9800 . ?
C38 H38C 0.9800 . ?
C39 C40 1.541(6) . ?
C39 C41 1.542(6) . ?
C39 C42 1.547(6) . ?
C40 C43 1.535(7) . ?
C40 H40A 0.9900 . ?
C40 H40B 0.9900 . ?
C41 C44 1.537(7) . ?
C41 H41A 0.9900 . ?
C41 H41B 0.9900 . ?
C42 C45 1.538(6) . ?
C42 H42A 0.9900 . ?
C42 H42B 0.9900 . ?
C43 C48 1.524(8) . ?
C43 C46 1.540(9) . ?
C43 H43 1.0000 . ?
C44 C46 1.526(9) . ?
C44 C47 1.542(8) . ?
C44 H44 1.0000 . ?
C45 C48 1.531(8) . ?
C45 C47 1.538(8) . ?
C45 H45 1.0000 . ?
C46 H46A 0.9900 . ?
C46 H46B 0.9900 . ?
C47 H47A 0.9900 . ?
C47 H47B 0.9900 . ?
C48 H48A 0.9900 . ?
C48 H48B 0.9900 . ?

loop_
_geom_torsion_atom_site_label_1
_geom_torsion_atom_site_label_2
_geom_torsion_atom_site_label_3
_geom_torsion_atom_site_label_4
_geom_torsion
_geom_torsion_site_symmetry_1
_geom_torsion_site_symmetry_2
_geom_torsion_site_symmetry_3
_geom_torsion_site_symmetry_4
_geom_torsion_publ_flag
N2 Si2 O1 Si1 -59.1(4) . . . . ?
C14 Si2 O1 Si1 64.5(4) . . . . ?
C13 Si2 O1 Si1 -179.5(3) . . . . ?
N1 Si1 O1 Si2 62.6(4) . . . . ?
C11 Si1 O1 Si2 -175.2(4) . . . . ?
C12 Si1 O1 Si2 -58.3(4) . . . . ?
N4 Si4 O2 Si3 65.2(4) . . . . ?
C38 Si4 O2 Si3 -173.5(3) . . . . ?
C37 Si4 O2 Si3 -57.4(4) . . . . ?
N3 Si3 O2 Si4 -67.5(4) . . . . ?
C36 Si3 O2 Si4 169.9(4) . . . . ?
C35 Si3 O2 Si4 53.9(4) . . . . ?
O1 Si1 N1 C1 168.6(4) . . . . ?
C11 Si1 N1 C1 53.4(4) . . . . ?
C12 Si1 N1 C1 -73.8(4) . . . . ?
O1 Si1 N1 Sn1 3.3(3) . . . . ?
C11 Si1 N1 Sn1 -111.8(3) . . . . ?
C12 Si1 N1 Sn1 121.0(3) . . . . ?
O1 Si2 N2 C15 -168.7(3) . . . . ?
C14 Si2 N2 C15 72.9(4) . . . . ?
C13 Si2 N2 C15 -54.8(4) . . . . ?
O1 Si2 N2 Sn1 -9.2(3) . . . . ?
C14 Si2 N2 Sn1 -127.6(2) . . . . ?
C13 Si2 N2 Sn1 104.7(2) . . . . ?
O2 Si3 N3 C25 -171.1(4) . . . . ?
C36 Si3 N3 C25 -55.7(5) . . . . ?
C35 Si3 N3 C25 71.4(5) . . . . ?
O2 Si3 N3 Sn2 -2.1(3) . . . . ?
C36 Si3 N3 Sn2 113.3(3) . . . . ?
C35 Si3 N3 Sn2 -119.5(3) . . . . ?
O2 Si4 N4 C39 -173.5(4) . . . . ?
C38 Si4 N4 C39 72.5(4) . . . . ?
C37 Si4 N4 C39 -54.6(4) . . . . ?
O2 Si4 N4 Sn2 5.5(3) . . . . ?
C38 Si4 N4 Sn2 -108.5(2) . . . . ?
C37 Si4 N4 Sn2 124.4(3) . . . . ?
Si1 N1 C1 C3 31.9(5) . . . . ?
Sn1 N1 C1 C3 -162.6(3) . . . . ?
Si1 N1 C1 C4 150.9(4) . . . . ?
Sn1 N1 C1 C4 -43.6(5) . . . . ?
Si1 N1 C1 C2 -89.0(5) . . . . ?
Sn1 N1 C1 C2 76.6(4) . . . . ?
N1 C1 C2 C6 -179.1(4) . . . . ?
C3 C1 C2 C6 58.1(6) . . . . ?
C4 C1 C2 C6 -57.4(5) . . . . ?
N1 C1 C3 C7 179.9(4) . . . . ?
C4 C1 C3 C7 58.8(5) . . . . ?
C2 C1 C3 C7 -57.3(5) . . . . ?
N1 C1 C4 C5 179.6(4) . . . . ?
C3 C1 C4 C5 -58.7(5) . . . . ?
C2 C1 C4 C5 57.5(5) . . . . ?
C1 C4 C5 C8 -59.9(6) . . . . ?
C1 C4 C5 C10 60.2(6) . . . . ?
C1 C2 C6 C9 -60.3(6) . . . . ?
C1 C2 C6 C8 60.0(6) . . . . ?
C1 C3 C7 C10 -60.9(6) . . . . ?
C1 C3 C7 C9 59.0(6) . . . . ?
C10 C5 C8 C6 -58.7(6) . . . . ?
C4 C5 C8 C6 60.4(6) . . . . ?
C9 C6 C8 C5 59.1(6) . . . . ?
C2 C6 C8 C5 -60.9(6) . . . . ?
C8 C6 C9 C7 -60.1(6) . . . . ?
C2 C6 C9 C7 59.8(6) . . . . ?
C10 C7 C9 C6 60.5(6) . . . . ?
C3 C7 C9 C6 -59.3(6) . . . . ?
C9 C7 C10 C5 -59.9(6) . . . . ?
C3 C7 C10 C5 60.4(6) . . . . ?
C8 C5 C10 C7 59.5(6) . . . . ?
C4 C5 C10 C7 -59.7(6) . . . . ?
Si2 N2 C15 C16 -37.6(5) . . . . ?
Sn1 N2 C15 C16 162.4(3) . . . . ?
Si2 N2 C15 C17 -155.8(3) . . . . ?
Sn1 N2 C15 C17 44.2(4) . . . . ?
Si2 N2 C15 C18 84.7(4) . . . . ?
Sn1 N2 C15 C18 -75.3(4) . . . . ?
N2 C15 C16 C20 -179.4(4) . . . . ?
C17 C15 C16 C20 -59.0(6) . . . . ?
C18 C15 C16 C20 57.2(6) . . . . ?
N2 C15 C17 C21 179.6(4) . . . . ?
C16 C15 C17 C21 58.6(5) . . . . ?
C18 C15 C17 C21 -58.7(5) . . . . ?
N2 C15 C18 C19 179.4(4) . . . . ?
C16 C15 C18 C19 -57.1(5) . . . . ?
C17 C15 C18 C19 58.4(5) . . . . ?
C15 C18 C19 C22 58.7(6) . . . . ?
C15 C18 C19 C24 -60.4(6) . . . . ?
C15 C16 C20 C22 -58.5(6) . . . . ?
C15 C16 C20 C23 61.5(6) . . . . ?
C15 C17 C21 C23 -60.8(6) . . . . ?
C15 C17 C21 C24 59.9(6) . . . . ?
C24 C19 C22 C20 60.5(6) . . . . ?
C18 C19 C22 C20 -59.5(6) . . . . ?
C23 C20 C22 C19 -60.8(6) . . . . ?
C16 C20 C22 C19 59.1(6) . . . . ?
C17 C21 C23 C20 60.0(6) . . . . ?
C24 C21 C23 C20 -60.2(6) . . . . ?
C22 C20 C23 C21 59.8(6) . . . . ?
C16 C20 C23 C21 -60.4(6) . . . . ?
C22 C19 C24 C21 -60.2(5) . . . . ?
C18 C19 C24 C21 59.9(6) . . . . ?
C23 C21 C24 C19 61.2(6) . . . . ?
C17 C21 C24 C19 -59.3(6) . . . . ?
Si3 N3 C25 C28 82.8(6) . . . . ?
Sn2 N3 C25 C28 -86.0(5) . . . . ?
Si3 N3 C25 C27 -41.0(6) . . . . ?
Sn2 N3 C25 C27 150.2(4) . . . . ?
Si3 N3 C25 C26 -156.5(4) . . . . ?
Sn2 N3 C25 C26 34.7(6) . . . . ?
C28 C25 C26 C29 -57.0(7) . . . . ?
N3 C25 C26 C29 -180.0(5) . . . . ?
C27 C25 C26 C29 60.9(7) . . . . ?
C28 C25 C27 C30 54.8(7) . . . . ?
N3 C25 C27 C30 179.5(5) . . . . ?
C26 C25 C27 C30 -61.4(7) . . . . ?
N3 C25 C28 C31 -179.1(5) . . . . ?
C27 C25 C28 C31 -55.3(8) . . . . ?
C26 C25 C28 C31 58.8(7) . . . . ?
C25 C26 C29 C32 -61.6(8) . . . . ?
C25 C26 C29 C34 57.2(7) . . . . ?
C25 C27 C30 C32 62.9(7) . . . . ?
C25 C27 C30 C33 -57.9(7) . . . . ?
C25 C28 C31 C34 -60.0(8) . . . . ?
C25 C28 C31 C33 57.6(8) . . . . ?
C33 C30 C32 C29 56.3(8) . . . . ?
C27 C30 C32 C29 -61.7(7) . . . . ?
C34 C29 C32 C30 -55.6(8) . . . . ?
C26 C29 C32 C30 61.4(8) . . . . ?
C32 C30 C33 C31 -54.1(8) . . . . ?
C27 C30 C33 C31 64.0(8) . . . . ?
C34 C31 C33 C30 51.6(9) . . . . ?
C28 C31 C33 C30 -62.0(8) . . . . ?
C33 C31 C34 C29 -52.9(8) . . . . ?
C28 C31 C34 C29 61.4(7) . . . . ?
C32 C29 C34 C31 55.2(8) . . . . ?
C26 C29 C34 C31 -62.5(7) . . . . ?
Si4 N4 C39 C40 -38.6(5) . . . . ?
Sn2 N4 C39 C40 142.5(3) . . . . ?
Si4 N4 C39 C41 81.8(5) . . . . ?
Sn2 N4 C39 C41 -97.1(4) . . . . ?
Si4 N4 C39 C42 -159.2(3) . . . . ?
Sn2 N4 C39 C42 21.9(5) . . . . ?
N4 C39 C40 C43 179.4(4) . . . . ?
C41 C39 C40 C43 57.7(5) . . . . ?
C42 C39 C40 C43 -57.6(5) . . . . ?
N4 C39 C41 C44 -178.9(4) . . . . ?
C40 C39 C41 C44 -56.6(5) . . . . ?
C42 C39 C41 C44 59.2(5) . . . . ?
N4 C39 C42 C45 179.7(4) . . . . ?
C40 C39 C42 C45 56.9(5) . . . . ?
C41 C39 C42 C45 -59.2(5) . . . . ?
C39 C40 C43 C48 60.1(6) . . . . ?
C39 C40 C43 C46 -59.9(6) . . . . ?
C39 C41 C44 C46 58.9(6) . . . . ?
C39 C41 C44 C47 -60.7(6) . . . . ?
C39 C42 C45 C48 -59.0(6) . . . . ?
C39 C42 C45 C47 60.6(5) . . . . ?
C41 C44 C46 C43 -59.7(6) . . . . ?
C47 C44 C46 C43 60.1(6) . . . . ?
C48 C43 C46 C44 -60.1(6) . . . . ?
C40 C43 C46 C44 59.8(6) . . . . ?
C48 C45 C47 C44 60.7(5) . . . . ?
C42 C45 C47 C44 -59.4(6) . . . . ?
C46 C44 C47 C45 -60.7(5) . . . . ?
C41 C44 C47 C45 59.5(6) . . . . ?
C40 C43 C48 C45 -59.6(6) . . . . ?
C46 C43 C48 C45 59.9(6) . . . . ?
C42 C45 C48 C43 59.3(6) . . . . ?
C47 C45 C48 C43 -60.3(5) . . . . ?
